data_7207129
loop_
_publ_author_name
'Cheng, Jian-Jr'
'Chang, Ya-Ting'
'Wu, Chia-Jun'
'Hsu, Yi-Fen'
'Lin, Chia-Her'
'Proserpio, Davide M.'
'Chen, Jhy-Der'

_publ_section_title
;
 Highly interpenetrated diamondoid nets of Zn(ii) and Cd(ii) coordination
 networks from mixed ligands
;
_journal_issue 2
_journal_name_full CrystEngComm
_journal_page_first 537
_journal_paper_doi 10.1039/c1ce06019h
_journal_volume 14
_journal_year 2012
_chemical_formula_sum 'C24 H26 Cd N4 O8'
_chemical_formula_weight 610.89
_chemical_name_systematic
;
?
;
_space_group_IT_number 2
_symmetry_cell_setting triclinic
_symmetry_space_group_name_Hall '-P 1'
_symmetry_space_group_name_H-M 'P -1'
_atom_sites_solution_hydrogens geom
_atom_sites_solution_primary direct
_atom_sites_solution_secondary difmap
_audit_creation_method SHELXL-97
_cell_angle_alpha 92.714(13)
_cell_angle_beta 106.281(16)
_cell_angle_gamma 107.242(14)
_cell_formula_units_Z 2
_cell_length_a 9.0807(15)
_cell_length_b 11.3600(16)
_cell_length_c 13.2607(19)
_cell_measurement_reflns_used 27
_cell_measurement_temperature 295(2)
_cell_measurement_theta_max 12.40
_cell_measurement_theta_min 4.62
_cell_volume 1241.3(4)
_computing_cell_refinement 'Bruker XSCANS'
_computing_data_collection 'Bruker XSCANS'
_computing_data_reduction 'Bruker SHELXTL'
_computing_molecular_graphics 'Bruker SHELXTL'
_computing_publication_material 'Bruker SHELXTL'
_computing_structure_refinement 'SHELXL-97 (Sheldrick, 2008)'
_computing_structure_solution 'SHELXS-97 (Sheldrick, 2008)'
_diffrn_ambient_temperature 295(2)
_diffrn_measured_fraction_theta_full 1.000
_diffrn_measured_fraction_theta_max 1.000
_diffrn_measurement_device_type 'Bruker P4'
_diffrn_measurement_method '\w scans'
_diffrn_radiation_monochromator graphite
_diffrn_radiation_source 'fine-focus sealed tube'
_diffrn_radiation_type MoK\a
_diffrn_radiation_wavelength 0.71073
_diffrn_reflns_av_R_equivalents 0.0258
_diffrn_reflns_av_sigmaI/netI 0.0326
_diffrn_reflns_limit_h_max 1
_diffrn_reflns_limit_h_min -10
_diffrn_reflns_limit_k_max 13
_diffrn_reflns_limit_k_min -13
_diffrn_reflns_limit_l_max 15
_diffrn_reflns_limit_l_min -15
_diffrn_reflns_number 5290
_diffrn_reflns_theta_full 25.00
_diffrn_reflns_theta_max 25.00
_diffrn_reflns_theta_min 1.90
_diffrn_standards_decay_% 0
_diffrn_standards_interval_count 97
_diffrn_standards_number 3
_exptl_absorpt_coefficient_mu 0.936
_exptl_absorpt_correction_T_max 0.9998
_exptl_absorpt_correction_T_min 0.8579
_exptl_absorpt_correction_type empirical
_exptl_absorpt_process_details '(XSCANS; Siemens, 1995)'
_exptl_crystal_colour colorless
_exptl_crystal_density_diffrn 1.634
_exptl_crystal_density_method 'not measured'
_exptl_crystal_description plate
_exptl_crystal_F_000 620
_exptl_crystal_size_max 0.6
_exptl_crystal_size_mid 0.3
_exptl_crystal_size_min 0.1
_refine_diff_density_max 0.333
_refine_diff_density_min -0.295
_refine_diff_density_rms 0.061
_refine_ls_extinction_method none
_refine_ls_goodness_of_fit_ref 1.071
_refine_ls_hydrogen_treatment mixed
_refine_ls_matrix_type full
_refine_ls_number_parameters 340
_refine_ls_number_reflns 4384
_refine_ls_number_restraints 0
_refine_ls_restrained_S_all 1.071
_refine_ls_R_factor_all 0.0258
_refine_ls_R_factor_gt 0.0236
_refine_ls_shift/su_max 0.001
_refine_ls_shift/su_mean 0.000
_refine_ls_structure_factor_coef Fsqd
_refine_ls_weighting_details 'calc w=1/[\s^2^(Fo^2^)+(0.0229P)^2^+0.6370P] where P=(Fo^2^+2Fc^2^)/3'
_refine_ls_weighting_scheme calc
_refine_ls_wR_factor_gt 0.0599
_refine_ls_wR_factor_ref 0.0612
_reflns_number_gt 4128
_reflns_number_total 4384
_reflns_threshold_expression >2sigma(I)
_cod_data_source_file c1ce06019h.txt
_cod_data_source_block 2
_cod_depositor_comments
;
The following automatic conversions were performed:

'_symmetry_cell_setting' value 'Triclinic' changed to 'triclinic'
according to /home/saulius/struct/CIF-dictionaries/cif_core.dic
dictionary named 'cif_core.dic' version 2.4.1 from 2010-06-29.

Automatic conversion script
Id: cif_fix_values 1715 2011-07-08 13:25:40Z adriana 
;
_cod_original_cell_volume 1241.3(3)
_cod_original_sg_symbol_H-M P-1
_cod_database_code 7207129

loop_
_symmetry_equiv_pos_as_xyz
'x, y, z'
'-x, -y, -z'

loop_
_atom_site_label
_atom_site_type_symbol
_atom_site_fract_x
_atom_site_fract_y
_atom_site_fract_z
_atom_site_U_iso_or_equiv
_atom_site_adp_type
_atom_site_occupancy
_atom_site_symmetry_multiplicity
_atom_site_calc_flag
_atom_site_refinement_flags
Cd Cd 0.044489(18) 0.198438(13) 0.672498(11) 0.02657(6) Uani 1 1 d .
O1 O 0.4474(3) -0.19942(19) 0.98036(16) 0.0671(7) Uani 1 1 d .
O2 O -0.6817(3) 0.1804(2) 0.23393(18) 0.0650(6) Uani 1 1 d .
O3 O 0.0771(3) 0.26310(18) 0.84519(15) 0.0507(5) Uani 1 1 d .
O4 O -0.0262(3) 0.37317(19) 0.73287(15) 0.0559(5) Uani 1 1 d .
O5 O 0.3486(3) 0.3158(2) 0.69401(16) 0.0592(6) Uani 1 1 d .
O6 O 0.1481(2) 0.2850(2) 0.54937(16) 0.0593(6) Uani 1 1 d .
N1 N 0.1097(2) 0.02785(17) 0.72338(15) 0.0319(4) Uani 1 1 d .
N2 N 0.2920(3) -0.26349(18) 0.80962(16) 0.0357(4) Uani 1 1 d .
H2A H 0.2593 -0.3238 0.7585 0.043 Uiso 1 1 calc R
N3 N -0.2085(2) 0.12832(19) 0.54885(16) 0.0350(4) Uani 1 1 d .
N4 N -0.5985(2) 0.0121(2) 0.26807(16) 0.0377(5) Uani 1 1 d .
H4A H -0.6204 -0.0647 0.2438 0.045 Uiso 1 1 calc R
C1 C 0.2312(3) 0.0440(2) 0.81288(18) 0.0335(5) Uani 1 1 d .
H1A H 0.2745 0.1219 0.8542 0.040 Uiso 1 1 calc R
C2 C 0.2966(3) -0.0471(2) 0.84806(18) 0.0339(5) Uani 1 1 d .
H2B H 0.3817 -0.0304 0.9109 0.041 Uiso 1 1 calc R
C3 C 0.2328(3) -0.1646(2) 0.78762(18) 0.0297(5) Uani 1 1 d .
C4 C 0.1051(3) -0.1827(2) 0.6950(2) 0.0374(5) Uani 1 1 d .
H4B H 0.0576 -0.2601 0.6529 0.045 Uiso 1 1 calc R
C5 C 0.0501(3) -0.0864(2) 0.6664(2) 0.0398(6) Uani 1 1 d .
H5A H -0.0341 -0.1003 0.6034 0.048 Uiso 1 1 calc R
C6 C 0.3951(3) -0.2767(2) 0.9019(2) 0.0403(6) Uani 1 1 d .
C7 C 0.4400(4) -0.3942(2) 0.8968(2) 0.0463(6) Uani 1 1 d .
H7A H 0.5317 -0.3791 0.8698 0.056 Uiso 1 1 calc R
H7B H 0.3497 -0.4593 0.8475 0.056 Uiso 1 1 calc R
C8 C 0.4829(3) -0.4387(2) 1.0041(2) 0.0414(6) Uani 1 1 d .
H8A H 0.3939 -0.4490 1.0333 0.062 Uiso 1 1 calc R
H8B H 0.5777 -0.3761 1.0523 0.062 Uiso 1 1 calc R
C9 C -0.2731(3) 0.0109(2) 0.4992(2) 0.0414(6) Uani 1 1 d .
H9A H -0.2282 -0.0479 0.5291 0.050 Uiso 1 1 calc R
C10 C -0.4004(3) -0.0283(2) 0.4078(2) 0.0393(6) Uani 1 1 d .
H10A H -0.4387 -0.1110 0.3764 0.047 Uiso 1 1 calc R
C11 C -0.4721(3) 0.0567(2) 0.36229(18) 0.0327(5) Uani 1 1 d .
C12 C -0.4112(3) 0.1789(2) 0.41439(19) 0.0371(5) Uani 1 1 d .
H12A H -0.4574 0.2385 0.3882 0.045 Uiso 1 1 calc R
C13 C -0.2809(3) 0.2089(2) 0.50560(19) 0.0365(5) Uani 1 1 d .
H13A H -0.2405 0.2906 0.5394 0.044 Uiso 1 1 calc R
C14 C -0.6933(3) 0.0736(2) 0.20820(19) 0.0382(5) Uani 1 1 d .
C15 C -0.8130(3) -0.0089(3) 0.1085(2) 0.0438(6) Uani 1 1 d .
H15A H -0.8720 -0.0859 0.1281 0.053 Uiso 1 1 calc R
H15B H -0.7532 -0.0297 0.0640 0.053 Uiso 1 1 calc R
C16 C -0.9341(3) 0.0475(2) 0.0441(2) 0.0407(6) Uani 1 1 d .
H16A H -0.8782 0.1163 0.0137 0.061 Uiso 1 1 calc R
H16B H -0.9831 0.0801 0.0905 0.061 Uiso 1 1 calc R
C17 C 0.0209(3) 0.3498(2) 0.8257(2) 0.0401(6) Uani 1 1 d .
C18 C 0.0101(3) 0.4285(2) 0.9160(2) 0.0375(5) Uani 1 1 d .
C19 C -0.0416(4) 0.5304(3) 0.8983(2) 0.0458(6) Uani 1 1 d .
H19A H -0.0698 0.5511 0.8301 0.069 Uiso 1 1 calc R
C20 C 0.0516(4) 0.3979(2) 1.0174(2) 0.0463(6) Uani 1 1 d .
H20A H 0.0863 0.3291 1.0294 0.070 Uiso 1 1 calc R
C21 C 0.2947(3) 0.3340(2) 0.60180(19) 0.0350(5) Uani 1 1 d .
C22 C 0.4022(3) 0.4192(2) 0.54846(19) 0.0345(5) Uani 1 1 d .
C23 C 0.5585(4) 0.4880(4) 0.6045(3) 0.0710(11) Uani 1 1 d .
H23A H 0.6000 0.4809 0.6756 0.107 Uiso 1 1 calc R
C24 C 0.3451(4) 0.4319(4) 0.4443(3) 0.0714(11) Uani 1 1 d .
H24A H 0.2391 0.3858 0.4053 0.107 Uiso 1 1 calc R
O7 O -0.6150(3) -0.2357(2) 0.18626(19) 0.0654(6) Uani 1 1 d .
H7E H -0.6060 -0.2320 0.1243 0.078 Uiso 1 1 d R
H7F H -0.5512 -0.2724 0.2198 0.078 Uiso 1 1 d R
O8 O 0.1101(4) -0.4564(2) 0.6216(2) 0.0786(8) Uani 1 1 d .
H8C H 0.060(5) -0.515(4) 0.663(4) 0.094 Uiso 1 1 d .
H8D H 0.075(6) -0.491(4) 0.569(3) 0.094 Uiso 1 1 d .

loop_
_atom_site_aniso_label
_atom_site_aniso_U_11
_atom_site_aniso_U_22
_atom_site_aniso_U_33
_atom_site_aniso_U_23
_atom_site_aniso_U_13
_atom_site_aniso_U_12
Cd 0.03034(10) 0.02584(9) 0.02321(9) 0.00250(6) 0.00673(6) 0.01023(6)
O1 0.1038(18) 0.0448(11) 0.0367(11) -0.0019(9) -0.0172(11) 0.0387(12)
O2 0.0612(13) 0.0511(12) 0.0608(13) -0.0062(10) -0.0205(11) 0.0256(11)
O3 0.0744(14) 0.0436(10) 0.0433(10) -0.0013(8) 0.0247(10) 0.0273(10)
O4 0.0809(15) 0.0546(12) 0.0349(10) -0.0035(9) 0.0179(10) 0.0274(11)
O5 0.0516(12) 0.0702(14) 0.0491(12) 0.0256(10) 0.0164(10) 0.0064(10)
O6 0.0402(11) 0.0736(14) 0.0470(11) 0.0158(10) 0.0135(9) -0.0078(10)
N1 0.0345(10) 0.0290(9) 0.0319(10) 0.0036(8) 0.0061(8) 0.0139(8)
N2 0.0453(11) 0.0274(10) 0.0307(10) 0.0027(8) 0.0011(9) 0.0165(9)
N3 0.0283(10) 0.0397(11) 0.0321(10) 0.0032(8) 0.0020(8) 0.0110(8)
N4 0.0332(10) 0.0398(11) 0.0318(10) 0.0007(8) -0.0024(8) 0.0119(9)
C1 0.0386(12) 0.0284(11) 0.0301(11) -0.0001(9) 0.0049(10) 0.0121(10)
C2 0.0387(12) 0.0329(12) 0.0253(11) 0.0021(9) 0.0002(9) 0.0138(10)
C3 0.0323(11) 0.0276(11) 0.0297(11) 0.0070(9) 0.0078(9) 0.0117(9)
C4 0.0351(12) 0.0268(11) 0.0395(13) -0.0033(9) -0.0034(10) 0.0094(10)
C5 0.0357(13) 0.0352(13) 0.0399(13) -0.0025(10) -0.0048(10) 0.0157(10)
C6 0.0500(15) 0.0300(12) 0.0350(13) 0.0070(10) 0.0008(11) 0.0158(11)
C7 0.0604(17) 0.0368(13) 0.0405(14) 0.0085(11) 0.0028(12) 0.0254(13)
C8 0.0493(15) 0.0315(13) 0.0387(13) 0.0074(10) 0.0002(11) 0.0186(11)
C9 0.0364(13) 0.0402(13) 0.0420(14) 0.0030(11) -0.0013(11) 0.0172(11)
C10 0.0342(12) 0.0371(13) 0.0389(13) -0.0028(10) 0.0008(10) 0.0117(10)
C11 0.0267(11) 0.0410(12) 0.0279(11) 0.0039(9) 0.0053(9) 0.0103(10)
C12 0.0362(12) 0.0385(13) 0.0343(12) 0.0049(10) 0.0035(10) 0.0158(10)
C13 0.0348(12) 0.0332(12) 0.0356(12) 0.0001(10) 0.0049(10) 0.0087(10)
C14 0.0300(12) 0.0444(14) 0.0336(12) 0.0050(10) 0.0018(10) 0.0102(10)
C15 0.0361(13) 0.0481(15) 0.0364(13) 0.0027(11) -0.0042(11) 0.0130(11)
C16 0.0347(12) 0.0458(14) 0.0352(13) 0.0083(11) 0.0014(11) 0.0121(11)
C17 0.0415(13) 0.0345(13) 0.0396(14) -0.0061(10) 0.0171(11) 0.0029(11)
C18 0.0416(13) 0.0307(12) 0.0378(13) -0.0049(10) 0.0155(11) 0.0066(10)
C19 0.0618(17) 0.0432(14) 0.0333(13) 0.0006(11) 0.0148(12) 0.0188(13)
C20 0.0653(18) 0.0379(13) 0.0404(14) -0.0006(11) 0.0182(13) 0.0225(13)
C21 0.0392(13) 0.0290(11) 0.0385(13) 0.0024(10) 0.0171(11) 0.0089(10)
C22 0.0340(12) 0.0325(12) 0.0371(13) 0.0054(10) 0.0133(10) 0.0083(10)
C23 0.0453(17) 0.096(3) 0.0420(16) 0.0274(17) 0.0039(13) -0.0140(17)
C24 0.0377(15) 0.095(3) 0.0466(17) 0.0220(17) 0.0018(13) -0.0209(16)
O7 0.0687(14) 0.0553(13) 0.0607(14) -0.0066(10) 0.0047(11) 0.0200(11)
O8 0.126(2) 0.0395(12) 0.0705(17) 0.0086(11) 0.0316(17) 0.0265(14)

loop_
_atom_type_symbol
_atom_type_description
_atom_type_scat_dispersion_real
_atom_type_scat_dispersion_imag
_atom_type_scat_source
C C 0.0033 0.0016 'International Tables Vol C Tables 4.2.6.8 and 6.1.1.4'
H H 0.0000 0.0000 'International Tables Vol C Tables 4.2.6.8 and 6.1.1.4'
N N 0.0061 0.0033 'International Tables Vol C Tables 4.2.6.8 and 6.1.1.4'
O O 0.0106 0.0060 'International Tables Vol C Tables 4.2.6.8 and 6.1.1.4'
Cd Cd -0.8075 1.2024 'International Tables Vol C Tables 4.2.6.8 and 6.1.1.4'

loop_
_geom_angle_atom_site_label_1
_geom_angle_atom_site_label_2
_geom_angle_atom_site_label_3
_geom_angle
_geom_angle_site_symmetry_1
_geom_angle_site_symmetry_3
O6 Cd N1 115.39(8) . .
O6 Cd O3 134.17(8) . .
N1 Cd O3 89.02(7) . .
O6 Cd N3 89.77(8) . .
N1 Cd N3 106.97(7) . .
O3 Cd N3 120.95(8) . .
O6 Cd O4 97.58(8) . .
N1 Cd O4 143.20(7) . .
O3 Cd O4 55.06(7) . .
N3 Cd O4 88.10(7) . .
O6 Cd O5 52.56(7) . .
N1 Cd O5 89.90(7) . .
O3 Cd O5 92.11(8) . .
N3 Cd O5 142.25(7) . .
O4 Cd O5 98.30(8) . .
O6 Cd C17 118.18(9) . .
N1 Cd C17 116.01(8) . .
O3 Cd C17 27.36(8) . .
N3 Cd C17 105.62(8) . .
O4 Cd C17 27.70(8) . .
O5 Cd C17 96.12(8) . .
C17 O3 Cd 95.19(16) . .
C17 O4 Cd 88.18(16) . .
C21 O5 Cd 83.94(15) . .
C21 O6 Cd 101.52(16) . .
C1 N1 C5 115.9(2) . .
C1 N1 Cd 117.48(15) . .
C5 N1 Cd 126.19(16) . .
C6 N2 C3 128.1(2) . .
C6 N2 H2A 115.9 . .
C3 N2 H2A 115.9 . .
C9 N3 C13 115.8(2) . .
C9 N3 Cd 121.78(16) . .
C13 N3 Cd 120.63(16) . .
C14 N4 C11 129.0(2) . .
C14 N4 H4A 115.5 . .
C11 N4 H4A 115.5 . .
N1 C1 C2 124.4(2) . .
N1 C1 H1A 117.8 . .
C2 C1 H1A 117.8 . .
C1 C2 C3 118.7(2) . .
C1 C2 H2B 120.7 . .
C3 C2 H2B 120.7 . .
C4 C3 N2 117.3(2) . .
C4 C3 C2 117.4(2) . .
N2 C3 C2 125.2(2) . .
C5 C4 C3 119.5(2) . .
C5 C4 H4B 120.2 . .
C3 C4 H4B 120.2 . .
N1 C5 C4 124.2(2) . .
N1 C5 H5A 117.9 . .
C4 C5 H5A 117.9 . .
O1 C6 N2 122.4(2) . .
O1 C6 C7 123.4(2) . .
N2 C6 C7 114.2(2) . .
C6 C7 C8 112.7(2) . .
C6 C7 H7A 109.0 . .
C8 C7 H7A 109.0 . .
C6 C7 H7B 109.0 . .
C8 C7 H7B 109.0 . .
H7A C7 H7B 107.8 . .
C7 C8 C8 111.8(3) . 2_647
C7 C8 H8A 109.2 . .
C8 C8 H8A 109.2 2_647 .
C7 C8 H8B 109.3 . .
C8 C8 H8B 109.2 2_647 .
H8A C8 H8B 107.9 . .
N3 C9 C10 124.4(2) . .
N3 C9 H9A 117.8 . .
C10 C9 H9A 117.8 . .
C9 C10 C11 119.2(2) . .
C9 C10 H10A 120.4 . .
C11 C10 H10A 120.4 . .
N4 C11 C10 116.6(2) . .
N4 C11 C12 125.7(2) . .
C10 C11 C12 117.7(2) . .
C13 C12 C11 118.3(2) . .
C13 C12 H12A 120.8 . .
C11 C12 H12A 120.8 . .
N3 C13 C12 124.5(2) . .
N3 C13 H13A 117.8 . .
C12 C13 H13A 117.8 . .
O2 C14 N4 123.4(2) . .
O2 C14 C15 125.0(2) . .
N4 C14 C15 111.6(2) . .
C14 C15 C16 114.8(2) . .
C14 C15 H15A 108.6 . .
C16 C15 H15A 108.6 . .
C14 C15 H15B 108.6 . .
C16 C15 H15B 108.6 . .
H15A C15 H15B 107.5 . .
C15 C16 C16 111.6(3) . 2_355
C15 C16 H16A 109.3 . .
C16 C16 H16A 109.3 2_355 .
C15 C16 H16B 109.3 . .
C16 C16 H16B 109.3 2_355 .
H16A C16 H16B 108.0 . .
O3 C17 O4 121.6(2) . .
O3 C17 C18 118.9(2) . .
O4 C17 C18 119.5(2) . .
O3 C17 Cd 57.45(13) . .
O4 C17 Cd 64.12(14) . .
C18 C17 Cd 176.3(2) . .
C19 C18 C20 119.9(2) . .
C19 C18 C17 120.5(2) . .
C20 C18 C17 119.6(2) . .
C18 C19 C20 119.9(3) . 2_567
C18 C19 H19A 120.0 . .
C20 C19 H19A 120.0 2_567 .
C18 C20 C19 120.2(3) . 2_567
C18 C20 H20A 119.9 . .
C19 C20 H20A 119.9 2_567 .
O5 C21 O6 121.5(2) . .
O5 C21 C22 121.3(2) . .
O6 C21 C22 117.2(2) . .
C24 C22 C23 118.3(3) . .
C24 C22 C21 121.0(2) . .
C23 C22 C21 120.6(2) . .
C22 C23 C24 120.3(3) . 2_666
C22 C23 H23A 119.9 . .
C24 C23 H23A 119.9 2_666 .
C22 C24 C23 121.4(3) . 2_666
C22 C24 H24A 119.3 . .
C23 C24 H24A 119.3 2_666 .
H7E O7 H7F 108.3 . .
H8C O8 H8D 102(5) . .

loop_
_geom_bond_atom_site_label_1
_geom_bond_atom_site_label_2
_geom_bond_distance
_geom_bond_site_symmetry_2
Cd O6 2.232(2) .
Cd N1 2.2674(19) .
Cd O3 2.2810(19) .
Cd N3 2.298(2) .
Cd O4 2.426(2) .
Cd O5 2.613(2) .
Cd C17 2.695(2) .
O1 C6 1.212(3) .
O2 C14 1.210(3) .
O3 C17 1.244(3) .
O4 C17 1.253(3) .
O5 C21 1.235(3) .
O6 C21 1.254(3) .
N1 C1 1.336(3) .
N1 C5 1.345(3) .
N2 C6 1.362(3) .
N2 C3 1.391(3) .
N2 H2A 0.8600 .
N3 C9 1.339(3) .
N3 C13 1.339(3) .
N4 C14 1.373(3) .
N4 C11 1.388(3) .
N4 H4A 0.8600 .
C1 C2 1.376(3) .
C1 H1A 0.9300 .
C2 C3 1.393(3) .
C2 H2B 0.9300 .
C3 C4 1.390(3) .
C4 C5 1.359(3) .
C4 H4B 0.9300 .
C5 H5A 0.9300 .
C6 C7 1.510(3) .
C7 C8 1.518(4) .
C7 H7A 0.9700 .
C7 H7B 0.9700 .
C8 C8 1.520(5) 2_647
C8 H8A 0.9700 .
C8 H8B 0.9700 .
C9 C10 1.364(3) .
C9 H9A 0.9300 .
C10 C11 1.389(3) .
C10 H10A 0.9300 .
C11 C12 1.396(3) .
C12 C13 1.378(3) .
C12 H12A 0.9300 .
C13 H13A 0.9300 .
C14 C15 1.510(3) .
C15 C16 1.515(3) .
C15 H15A 0.9700 .
C15 H15B 0.9700 .
C16 C16 1.515(5) 2_355
C16 H16A 0.9700 .
C16 H16B 0.9700 .
C17 C18 1.503(3) .
C18 C19 1.379(4) .
C18 C20 1.382(4) .
C19 C20 1.391(4) 2_567
C19 H19A 0.9300 .
C20 C19 1.391(4) 2_567
C20 H20A 0.9300 .
C21 C22 1.510(3) .
C22 C24 1.363(4) .
C22 C23 1.369(4) .
C23 C24 1.383(4) 2_666
C23 H23A 0.9300 .
C24 C23 1.383(4) 2_666
C24 H24A 0.9300 .
O7 H7E 0.8501 .
O7 H7F 0.8503 .
O8 H8C 0.97(5) .
O8 H8D 0.72(4) .
